data_7237371
loop_
_publ_author_name
'Lu, Bo'
'Zhang, Yujian'
'Yang, Xiaogang'
'Wang, Kai'
'Zou, Bo'
'Yan, Dongpeng'

_publ_section_title
;
 Piezochromic luminescence of AIE-active molecular co-crystals: tunable
 multiple hydrogen bonding and molecular packing
;
_journal_issue 36
_journal_name_full 'Journal of Materials Chemistry C'
_journal_page_first 9660
_journal_paper_doi 10.1039/C8TC02444H
_journal_volume 6
_journal_year 2018
_chemical_formula_moiety '5(C6 H2 F4 O2), 2(C12 H8 N)'
_chemical_formula_sum 'C54 H26 F20 N2 O10'
_chemical_formula_weight 1242.77
_chemical_melting_point 431.15
_chemical_properties_physical Light-sensitive
_space_group_crystal_system triclinic
_space_group_IT_number 2
_space_group_name_Hall '-P 1'
_space_group_name_H-M_alt 'P -1'
_atom_sites_solution_hydrogens geom
_atom_sites_solution_primary direct
_atom_sites_solution_secondary difmap
_audit_creation_date 2015-10-26
_audit_creation_method
;
  Olex2 1.1
  (compiled 2011.02.15 svn.r1672, GUI svn.r3494)
;
_audit_update_record
;
2018-05-09 deposited with the CCDC.
2018-08-13 downloaded from the CCDC.
;
_cell_angle_alpha 88.67(2)
_cell_angle_beta 88.29(2)
_cell_angle_gamma 85.06(2)
_cell_formula_units_Z 1
_cell_length_a 6.0315(17)
_cell_length_b 7.416(2)
_cell_length_c 26.164(7)
_cell_measurement_reflns_used 1426
_cell_measurement_temperature 102.2
_cell_measurement_theta_max 29.5838
_cell_measurement_theta_min 2.8709
_cell_volume 1165.2(6)
_computing_cell_refinement
;
CrysAlisPro, Agilent Technologies,
Version 1.171.35.11 (release 16-05-2011 CrysAlis171 .NET)
(compiled May 16 2011,17:55:39)
;
_computing_data_collection
;
CrysAlisPro, Agilent Technologies,
Version 1.171.35.11 (release 16-05-2011 CrysAlis171 .NET)
(compiled May 16 2011,17:55:39)
;
_computing_data_reduction
;
CrysAlisPro, Agilent Technologies,
Version 1.171.35.11 (release 16-05-2011 CrysAlis171 .NET)
(compiled May 16 2011,17:55:39)
;
_computing_molecular_graphics
;
O. V. Dolomanov, L. J. Bourhis, R. J. Gildea, J. A. K. Howard and H. Puschmann,
OLEX2: a complete structure solution, refinement and analysis program.
J. Appl. Cryst. (2009). 42, 339-341.
;
_computing_publication_material
;
O. V. Dolomanov, L. J. Bourhis, R. J. Gildea, J. A. K. Howard and H. Puschmann,
OLEX2: a complete structure solution, refinement and analysis program.
J. Appl. Cryst. (2009). 42, 339-341.
;
_computing_structure_refinement 'SHELXL-97 (Sheldrick, 1997)'
_computing_structure_solution 'A short history of SHELX (Sheldrick, 2007)/Bruker'
_diffrn_ambient_temperature 102.2
_diffrn_detector_area_resol_mean 16.0971
_diffrn_measured_fraction_theta_full 0.998
_diffrn_measured_fraction_theta_max 0.998
_diffrn_measurement_details
;
#__ type_ start__ end____ width___ exp.time_
  1 omega  -22.00   22.00   1.0000   10.0000
omega____ theta____ kappa____ phi______ frames
    -      -13.2918  -99.0000  169.0000 44

#__ type_ start__ end____ width___ exp.time_
  2 omega  -32.00   -6.00   1.0000   10.0000
omega____ theta____ kappa____ phi______ frames
    -      -13.2918   99.0000   96.0000 26

#__ type_ start__ end____ width___ exp.time_
  3 omega  -16.00   38.00   1.0000   10.0000
omega____ theta____ kappa____ phi______ frames
    -       18.4480  -99.0000  -96.0000 54

#__ type_ start__ end____ width___ exp.time_
  4 omega   28.00   55.00   1.0000   10.0000
omega____ theta____ kappa____ phi______ frames
    -       18.4480  -99.0000  -10.0000 27

#__ type_ start__ end____ width___ exp.time_
  5 omega  -46.00  -13.00   1.0000   10.0000
omega____ theta____ kappa____ phi______ frames
    -       18.4480  -37.0000 -180.0000 33

#__ type_ start__ end____ width___ exp.time_
  6 omega   -1.00   88.00   1.0000   10.0000
omega____ theta____ kappa____ phi______ frames
    -       18.4480   37.0000  120.0000 89

#__ type_ start__ end____ width___ exp.time_
  7 omega  -48.00   28.00   1.0000   10.0000
omega____ theta____ kappa____ phi______ frames
    -       18.4480  -37.0000  -60.0000 76
;
_diffrn_measurement_device_type 'Xcalibur, Eos, Gemini'
_diffrn_measurement_method '\w scans'
_diffrn_orient_matrix_UB_11 -0.0411314000
_diffrn_orient_matrix_UB_12 0.0637173000
_diffrn_orient_matrix_UB_13 -0.0187675000
_diffrn_orient_matrix_UB_21 0.0845129000
_diffrn_orient_matrix_UB_22 -0.0334965000
_diffrn_orient_matrix_UB_23 -0.0174970000
_diffrn_orient_matrix_UB_31 -0.0709838000
_diffrn_orient_matrix_UB_32 -0.0632927000
_diffrn_orient_matrix_UB_33 -0.0087506000
_diffrn_radiation_monochromator graphite
_diffrn_radiation_type 'Mo K\a'
_diffrn_radiation_wavelength 0.7107
_diffrn_reflns_av_R_equivalents 0.0474
_diffrn_reflns_av_unetI/netI 0.0979
_diffrn_reflns_limit_h_max 6
_diffrn_reflns_limit_h_min -7
_diffrn_reflns_limit_k_max 8
_diffrn_reflns_limit_k_min -9
_diffrn_reflns_limit_l_max 32
_diffrn_reflns_limit_l_min -30
_diffrn_reflns_number 8188
_diffrn_reflns_theta_full 26.00
_diffrn_reflns_theta_max 26.00
_diffrn_reflns_theta_min 2.88
_diffrn_source 'Enhance (Mo) X-ray Source'
_exptl_absorpt_coefficient_mu 0.174
_exptl_absorpt_correction_T_max 1.00000
_exptl_absorpt_correction_T_min 0.98242
_exptl_absorpt_correction_type multi-scan
_exptl_absorpt_process_details
;
CrysAlisPro, Agilent Technologies,
Version 1.171.35.11 (release 16-05-2011 CrysAlis171 .NET)
(compiled May 16 2011,17:55:39)
Empirical absorption correction using spherical harmonics,
 implemented in SCALE3 ABSPACK scaling algorithm.
;
_exptl_crystal_colour 'clear light yellow'
_exptl_crystal_density_diffrn 1.771
_exptl_crystal_density_method 'not measured'
_exptl_crystal_description plate
_exptl_crystal_F_000 624
_exptl_crystal_preparation Luminescent
_exptl_crystal_recrystallization_method 'Re-crystallisation from solvent: CHCl3 and CH3OH'
_exptl_crystal_size_max 0.12
_exptl_crystal_size_mid 0.09
_exptl_crystal_size_min 0.03
_refine_diff_density_max 0.303
_refine_diff_density_min -0.318
_refine_diff_density_rms 0.077
_refine_ls_extinction_method none
_refine_ls_goodness_of_fit_ref 1.014
_refine_ls_hydrogen_treatment mixed
_refine_ls_matrix_type full
_refine_ls_number_parameters 393
_refine_ls_number_reflns 4578
_refine_ls_number_restraints 0
_refine_ls_restrained_S_all 1.014
_refine_ls_R_factor_all 0.0983
_refine_ls_R_factor_gt 0.0544
_refine_ls_shift/su_max 0.000
_refine_ls_shift/su_mean 0.000
_refine_ls_structure_factor_coef Fsqd
_refine_ls_weighting_details 'calc w=1/[\s^2^(Fo^2^)+(0.0209P)^2^+0.0000P] where P=(Fo^2^+2Fc^2^)/3'
_refine_ls_weighting_scheme calc
_refine_ls_wR_factor_gt 0.0882
_refine_ls_wR_factor_ref 0.1127
_reflns_number_gt 2810
_reflns_number_total 4578
_reflns_threshold_expression >2sigma(I)
_cod_data_source_file c8tc02444h2.cif
_cod_data_source_block exp_3540
_cod_original_cell_volume 1165.3(6)
_cod_database_code 7237371
_reflns_odcompleteness_completeness 99.85
_reflns_odcompleteness_iscentric 1
_reflns_odcompleteness_theta 26.32

loop_
_space_group_symop_id
_space_group_symop_operation_xyz
1 'x, y, z'
2 '-x, -y, -z'

loop_
_atom_site_label
_atom_site_type_symbol
_atom_site_fract_x
_atom_site_fract_y
_atom_site_fract_z
_atom_site_U_iso_or_equiv
_atom_site_adp_type
_atom_site_occupancy
_atom_site_symmetry_multiplicity
_atom_site_calc_flag
_atom_site_refinement_flags
F8 F 0.2694(3) 1.5443(2) 0.40666(7) 0.0200(4) Uani 1 1 d .
F7 F 0.9302(3) 1.6970(2) 0.47955(7) 0.0205(4) Uani 1 1 d .
F5 F 0.1366(3) 1.8970(2) 0.39386(7) 0.0193(4) Uani 1 1 d .
O4 O 0.6817(3) 1.4340(2) 0.44836(8) 0.0163(5) Uani 1 1 d .
H4A H 0.5826 1.3697 0.4419 0.024 Uiso 1 1 calc R
F6 F 0.7979(3) 2.0503(2) 0.46658(6) 0.0193(4) Uani 1 1 d .
O2 O 1.0086(3) 1.2756(3) 0.37877(8) 0.0179(5) Uani 1 1 d .
H2A H 0.9066 1.3324 0.3944 0.027 Uiso 1 1 calc R
O3 O 0.4047(3) 2.1638(2) 0.42515(9) 0.0185(5) Uani 1 1 d .
H3A H 0.2859 2.1796 0.4106 0.028 Uiso 1 1 calc R
C16 C 0.9520(5) 1.2601(4) 0.32888(12) 0.0154(7) Uani 1 1 d .
C19 C 0.4670(5) 1.9833(4) 0.42899(11) 0.0146(7) Uani 1 1 d .
C23 C 0.7367(5) 1.7441(4) 0.45732(11) 0.0153(7) Uani 1 1 d .
C22 C 0.6056(5) 1.6118(4) 0.44195(11) 0.0133(7) Uani 1 1 d .
C20 C 0.3357(5) 1.8498(4) 0.41423(11) 0.0144(7) Uani 1 1 d .
F2 F 0.5003(3) 1.3733(2) 0.24322(6) 0.0206(4) Uani 1 1 d .
F3 F 0.5939(3) 1.4077(2) 0.34137(6) 0.0200(4) Uani 1 1 d .
O1 O 0.8152(4) 1.2116(3) 0.17393(8) 0.0206(5) Uani 1 1 d .
H1 H 0.7009 1.2736 0.1667 0.031 Uiso 1 1 calc R
F1 F 1.2151(3) 1.0843(2) 0.21192(7) 0.0214(4) Uani 1 1 d .
F9 F 0.6961(3) 1.1693(2) 0.06504(7) 0.0257(5) Uani 1 1 d .
O5 O 1.1133(4) 1.0383(3) 0.10107(8) 0.0250(6) Uani 1 1 d .
H5A H 1.0118 1.0939 0.1172 0.038 Uiso 1 1 calc R
F10 F 1.4029(3) 0.8662(2) 0.03413(7) 0.0247(5) Uani 1 1 d .
C12 C 0.2696(6) 1.4832(4) 0.12633(12) 0.0187(7) Uani 1 1 d .
C7 C -0.0889(5) 1.6552(4) 0.13783(12) 0.0192(7) Uani 1 1 d .
H7 H -0.2129 1.7060 0.1208 0.023 Uiso 1 1 calc R
C4 C -0.1450(6) 1.7631(4) 0.29758(13) 0.0238(8) Uani 1 1 d .
H4 H -0.1619 1.7842 0.3324 0.029 Uiso 1 1 calc R
C2 C 0.0810(5) 1.6534(4) 0.22551(12) 0.0190(7) Uani 1 1 d .
H2 H 0.2167 1.6027 0.2124 0.023 Uiso 1 1 calc R
C11 C -0.1748(5) 1.5754(4) 0.02969(12) 0.0195(7) Uani 1 1 d .
H11 H -0.2945 1.6255 0.0494 0.023 Uiso 1 1 calc R
C6 C -0.2951(5) 1.7741(4) 0.21330(13) 0.0217(8) Uani 1 1 d .
H6 H -0.4128 1.8063 0.1918 0.026 Uiso 1 1 calc R
C5 C -0.3203(6) 1.8065(4) 0.26544(13) 0.0252(8) Uani 1 1 d .
H5 H -0.4556 1.8574 0.2787 0.030 Uiso 1 1 calc R
C10 C 0.2015(5) 1.4521(4) 0.02163(12) 0.0189(7) Uani 1 1 d .
H10 H 0.3384 1.4182 0.0360 0.023 Uiso 1 1 calc R
C3 C 0.0562(6) 1.6879(4) 0.27742(12) 0.0205(8) Uani 1 1 d .
H3 H 0.1754 1.6602 0.2988 0.025 Uiso 1 1 calc R
C21 C 0.4058(5) 1.6692(4) 0.42088(11) 0.0142(7) Uani 1 1 d .
C15 C 1.1043(5) 1.1801(4) 0.29453(12) 0.0145(7) Uani 1 1 d .
C24 C 0.6668(5) 1.9263(4) 0.45021(11) 0.0140(7) Uani 1 1 d .
C8 C 0.0601(5) 1.5612(4) 0.10745(12) 0.0177(7) Uani 1 1 d .
C9 C 0.0281(5) 1.5295(4) 0.05243(12) 0.0160(7) Uani 1 1 d .
F4 F 1.3064(3) 1.1143(2) 0.31147(7) 0.0201(4) Uani 1 1 d .
C1 C -0.0951(5) 1.6940(4) 0.19295(12) 0.0171(7) Uani 1 1 d .
C18 C 0.7023(5) 1.3082(4) 0.25896(12) 0.0168(7) Uani 1 1 d .
N1 N 0.4417(5) 1.4178(4) 0.13835(10) 0.0264(7) Uani 1 1 d .
C13 C 0.8555(5) 1.2289(4) 0.22466(12) 0.0168(7) Uani 1 1 d .
C14 C 1.0580(5) 1.1646(4) 0.24346(12) 0.0168(7) Uani 1 1 d .
C27 C 1.2022(5) 0.9345(4) 0.01758(13) 0.0166(7) Uani 1 1 d .
C17 C 0.7488(5) 1.3248(4) 0.30974(12) 0.0150(7) Uani 1 1 d .
C26 C 0.8496(5) 1.0844(4) 0.03296(13) 0.0181(7) Uani 1 1 d .
C25 C 1.0519(5) 1.0204(4) 0.05185(12) 0.0179(7) Uani 1 1 d .

loop_
_atom_site_aniso_label
_atom_site_aniso_U_11
_atom_site_aniso_U_22
_atom_site_aniso_U_33
_atom_site_aniso_U_23
_atom_site_aniso_U_13
_atom_site_aniso_U_12
F8 0.0194(10) 0.0156(9) 0.0259(11) -0.0052(8) -0.0042(9) -0.0044(8)
F7 0.0155(10) 0.0201(9) 0.0258(11) -0.0005(8) -0.0070(9) 0.0014(8)
F5 0.0173(10) 0.0186(9) 0.0222(11) -0.0018(8) -0.0064(8) -0.0009(8)
O4 0.0189(12) 0.0121(10) 0.0181(12) -0.0005(9) -0.0020(10) -0.0021(9)
F6 0.0192(10) 0.0161(9) 0.0240(11) -0.0028(8) -0.0062(9) -0.0063(8)
O2 0.0170(13) 0.0222(12) 0.0142(12) -0.0044(9) -0.0033(10) 0.0027(10)
O3 0.0197(13) 0.0136(10) 0.0224(13) -0.0008(9) -0.0065(11) -0.0005(9)
C16 0.0178(18) 0.0141(15) 0.0148(18) 0.0010(13) -0.0022(14) -0.0035(14)
C19 0.0174(18) 0.0154(15) 0.0110(17) 0.0003(13) 0.0009(14) -0.0016(14)
C23 0.0134(17) 0.0204(16) 0.0121(17) -0.0003(13) -0.0007(14) -0.0005(14)
C22 0.0158(17) 0.0142(15) 0.0098(17) -0.0027(12) 0.0020(13) -0.0013(13)
C20 0.0084(16) 0.0220(16) 0.0125(17) -0.0006(13) -0.0019(13) 0.0004(14)
F2 0.0157(10) 0.0285(10) 0.0168(10) 0.0014(8) -0.0039(8) 0.0033(8)
F3 0.0187(10) 0.0251(9) 0.0153(10) -0.0025(8) 0.0005(8) 0.0034(8)
O1 0.0197(13) 0.0302(13) 0.0112(12) -0.0027(10) -0.0040(10) 0.0038(10)
F1 0.0198(10) 0.0264(10) 0.0170(11) -0.0038(8) 0.0027(8) 0.0045(8)
F9 0.0246(11) 0.0302(10) 0.0211(11) -0.0054(8) 0.0035(9) 0.0037(9)
O5 0.0244(14) 0.0334(14) 0.0169(13) -0.0063(11) -0.0005(11) 0.0017(11)
F10 0.0185(10) 0.0311(10) 0.0237(11) -0.0031(8) -0.0040(9) 0.0051(8)
C12 0.025(2) 0.0220(17) 0.0089(17) -0.0014(14) -0.0016(15) -0.0029(16)
C7 0.0204(19) 0.0200(17) 0.0177(19) 0.0024(14) -0.0060(15) -0.0033(15)
C4 0.032(2) 0.0238(18) 0.0168(19) -0.0029(14) 0.0017(17) -0.0085(16)
C2 0.0172(18) 0.0168(16) 0.023(2) -0.0038(14) -0.0003(15) 0.0000(14)
C11 0.0153(17) 0.0219(17) 0.0210(19) 0.0000(14) -0.0014(15) -0.0002(14)
C6 0.0207(19) 0.0216(17) 0.023(2) -0.0014(14) -0.0048(15) -0.0007(15)
C5 0.024(2) 0.0238(18) 0.028(2) -0.0063(16) 0.0064(17) -0.0047(16)
C10 0.0166(17) 0.0224(17) 0.0174(19) 0.0046(14) -0.0017(14) -0.0010(14)
C3 0.0237(19) 0.0208(17) 0.0176(19) -0.0004(14) -0.0053(15) -0.0041(15)
C21 0.0194(18) 0.0111(15) 0.0125(17) -0.0034(12) -0.0004(14) -0.0031(13)
C15 0.0133(17) 0.0129(15) 0.0174(18) 0.0005(13) -0.0048(14) -0.0007(13)
C24 0.0157(17) 0.0131(15) 0.0143(17) -0.0036(13) -0.0003(14) -0.0071(14)
C8 0.0176(18) 0.0202(16) 0.0155(19) 0.0053(14) -0.0042(14) -0.0035(14)
C9 0.0173(18) 0.0193(16) 0.0120(17) 0.0033(13) -0.0044(14) -0.0053(14)
F4 0.0155(10) 0.0266(10) 0.0174(10) 0.0011(8) -0.0051(8) 0.0033(8)
C1 0.0184(18) 0.0152(15) 0.0177(19) 0.0005(13) -0.0032(15) -0.0010(14)
C18 0.0145(17) 0.0171(16) 0.0188(19) 0.0018(14) -0.0040(14) -0.0010(14)
N1 0.0225(17) 0.0414(17) 0.0142(16) -0.0038(13) -0.0072(13) 0.0065(14)
C13 0.0217(19) 0.0173(16) 0.0117(17) 0.0004(13) -0.0043(14) -0.0031(14)
C14 0.0188(18) 0.0152(16) 0.0158(19) -0.0013(13) 0.0032(15) 0.0004(14)
C27 0.0128(17) 0.0158(16) 0.0210(19) -0.0003(14) -0.0024(14) 0.0002(13)
C17 0.0117(16) 0.0174(16) 0.0157(18) -0.0031(13) 0.0010(14) -0.0001(13)
C26 0.0181(18) 0.0175(16) 0.0185(19) -0.0034(14) 0.0065(15) -0.0021(14)
C25 0.0232(19) 0.0160(16) 0.0152(18) -0.0009(13) -0.0023(15) -0.0040(15)

loop_
_atom_type_symbol
_atom_type_description
_atom_type_scat_dispersion_real
_atom_type_scat_dispersion_imag
_atom_type_scat_source
C C 0.0033 0.0016 'International Tables Vol C Tables 4.2.6.8 and 6.1.1.4'
H H 0.0000 0.0000 'International Tables Vol C Tables 4.2.6.8 and 6.1.1.4'
F F 0.0171 0.0103 'International Tables Vol C Tables 4.2.6.8 and 6.1.1.4'
N N 0.0061 0.0033 'International Tables Vol C Tables 4.2.6.8 and 6.1.1.4'
O O 0.0106 0.0060 'International Tables Vol C Tables 4.2.6.8 and 6.1.1.4'

loop_
_geom_angle_atom_site_label_1
_geom_angle_atom_site_label_2
_geom_angle_atom_site_label_3
_geom_angle
_geom_angle_site_symmetry_1
_geom_angle_site_symmetry_3
C22 O4 H4A 109.5 . .
C16 O2 H2A 109.5 . .
C19 O3 H3A 109.5 . .
O2 C16 C15 119.7(3) . .
O2 C16 C17 123.9(3) . .
C15 C16 C17 116.4(3) . .
O3 C19 C20 123.8(3) . .
O3 C19 C24 119.3(3) . .
C24 C19 C20 116.8(3) . .
F7 C23 C22 120.0(3) . .
F7 C23 C24 119.6(2) . .
C22 C23 C24 120.3(3) . .
O4 C22 C23 118.8(3) . .
O4 C22 C21 124.0(3) . .
C21 C22 C23 117.1(3) . .
F5 C20 C19 119.7(3) . .
F5 C20 C21 119.6(2) . .
C21 C20 C19 120.8(3) . .
C13 O1 H1 109.5 . .
C25 O5 H5A 109.5 . .
N1 C12 C8 175.7(3) . .
C8 C7 H7 113.6 . .
C8 C7 C1 132.8(3) . .
C1 C7 H7 113.6 . .
C5 C4 H4 120.3 . .
C5 C4 C3 119.4(3) . .
C3 C4 H4 120.3 . .
C3 C2 H2 119.7 . .
C3 C2 C1 120.6(3) . .
C1 C2 H2 119.7 . .
C10 C11 H11 119.5 2_585 .
C10 C11 C9 121.0(3) 2_585 .
C9 C11 H11 119.5 . .
C5 C6 H6 119.7 . .
C5 C6 C1 120.7(3) . .
C1 C6 H6 119.7 . .
C4 C5 C6 120.2(3) . .
C4 C5 H5 119.9 . .
C6 C5 H5 119.9 . .
C11 C10 H10 119.2 2_585 .
C11 C10 C9 121.5(3) 2_585 .
C9 C10 H10 119.2 . .
C4 C3 C2 120.5(3) . .
C4 C3 H3 119.8 . .
C2 C3 H3 119.8 . .
F8 C21 C22 119.1(3) . .
F8 C21 C20 118.4(3) . .
C22 C21 C20 122.5(3) . .
C16 C15 C14 122.2(3) . .
F4 C15 C16 118.7(3) . .
F4 C15 C14 119.2(3) . .
F6 C24 C19 119.3(3) . .
F6 C24 C23 118.3(3) . .
C19 C24 C23 122.4(3) . .
C12 C8 C9 114.2(3) . .
C7 C8 C12 121.6(3) . .
C7 C8 C9 124.3(3) . .
C11 C9 C10 117.5(3) . .
C11 C9 C8 121.6(3) . .
C10 C9 C8 121.0(3) . .
C2 C1 C7 124.8(3) . .
C2 C1 C6 118.6(3) . .
C6 C1 C7 116.7(3) . .
F2 C18 C13 120.0(3) . .
F2 C18 C17 118.0(3) . .
C13 C18 C17 122.0(3) . .
O1 C13 C18 123.4(3) . .
O1 C13 C14 119.7(3) . .
C14 C13 C18 116.8(3) . .
F1 C14 C15 119.0(3) . .
F1 C14 C13 119.8(3) . .
C13 C14 C15 121.2(3) . .
F10 C27 C26 119.5(3) . 2_775
F10 C27 C25 119.2(3) . .
C26 C27 C25 121.4(3) 2_775 .
F3 C17 C16 119.2(3) . .
F3 C17 C18 119.4(3) . .
C18 C17 C16 121.4(3) . .
F9 C26 C27 119.1(3) . 2_775
F9 C26 C25 118.8(3) . .
C25 C26 C27 122.2(3) . 2_775
O5 C25 C27 118.9(3) . .
O5 C25 C26 124.6(3) . .
C26 C25 C27 116.5(3) . .

loop_
_geom_bond_atom_site_label_1
_geom_bond_atom_site_label_2
_geom_bond_distance
_geom_bond_site_symmetry_2
F8 C21 1.356(3) .
F7 C23 1.335(3) .
F5 C20 1.344(3) .
O4 H4A 0.8200 .
O4 C22 1.367(3) .
F6 C24 1.349(3) .
O2 H2A 0.8200 .
O2 C16 1.369(4) .
O3 H3A 0.8200 .
O3 C19 1.361(3) .
C16 C15 1.373(4) .
C16 C17 1.381(4) .
C19 C20 1.389(4) .
C19 C24 1.371(4) .
C23 C22 1.386(4) .
C23 C24 1.390(4) .
C22 C21 1.370(4) .
C20 C21 1.378(4) .
F2 C18 1.344(3) .
F3 C17 1.347(3) .
O1 H1 0.8200 .
O1 C13 1.367(4) .
F1 C14 1.346(3) .
F9 C26 1.354(3) .
O5 H5A 0.8200 .
O5 C25 1.363(4) .
F10 C27 1.351(4) .
C12 C8 1.440(5) .
C12 N1 1.157(4) .
C7 H7 0.9300 .
C7 C8 1.342(4) .
C7 C1 1.476(4) .
C4 H4 0.9300 .
C4 C5 1.382(5) .
C4 C3 1.386(4) .
C2 H2 0.9300 .
C2 C3 1.389(4) .
C2 C1 1.390(4) .
C11 H11 0.9300 .
C11 C10 1.379(4) 2_585
C11 C9 1.389(4) .
C6 H6 0.9300 .
C6 C5 1.392(4) .
C6 C1 1.394(4) .
C5 H5 0.9300 .
C10 C11 1.379(4) 2_585
C10 H10 0.9300 .
C10 C9 1.393(4) .
C3 H3 0.9300 .
C15 F4 1.357(3) .
C15 C14 1.382(4) .
C8 C9 1.485(4) .
C18 C13 1.374(4) .
C18 C17 1.377(4) .
C13 C14 1.374(4) .
C27 C26 1.381(4) 2_775
C27 C25 1.382(4) .
C26 C27 1.381(4) 2_775
C26 C25 1.373(5) .

loop_
_geom_torsion_atom_site_label_1
_geom_torsion_atom_site_label_2
_geom_torsion_atom_site_label_3
_geom_torsion_atom_site_label_4
_geom_torsion
_geom_torsion_site_symmetry_1
F7 C23 C22 O4 -2.2(4) .
F7 C23 C22 C21 178.0(3) .
F7 C23 C24 F6 -0.5(4) .
F7 C23 C24 C19 -178.1(3) .
F5 C20 C21 F8 -0.3(4) .
F5 C20 C21 C22 -179.2(3) .
O4 C22 C21 F8 2.1(4) .
O4 C22 C21 C20 -179.0(3) .
O2 C16 C15 F4 1.6(4) .
O2 C16 C15 C14 -178.5(2) .
O2 C16 C17 F3 -0.4(4) .
O2 C16 C17 C18 178.8(2) .
O3 C19 C20 F5 1.4(4) .
O3 C19 C20 C21 -177.7(3) .
O3 C19 C24 F6 -0.3(4) .
O3 C19 C24 C23 177.2(3) .
C16 C15 C14 F1 -179.9(2) .
C16 C15 C14 C13 -0.1(4) .
C19 C20 C21 F8 178.8(2) .
C19 C20 C21 C22 -0.1(5) .
C23 C22 C21 F8 -178.1(2) .
C23 C22 C21 C20 0.8(4) .
C22 C23 C24 F6 178.8(2) .
C22 C23 C24 C19 1.3(4) .
C20 C19 C24 F6 -178.1(2) .
C20 C19 C24 C23 -0.5(4) .
F2 C18 C13 O1 0.2(4) .
F2 C18 C13 C14 -179.7(2) .
F2 C18 C17 C16 179.5(2) .
F2 C18 C17 F3 -1.2(4) .
O1 C13 C14 F1 -0.3(4) .
O1 C13 C14 C15 179.9(2) .
F9 C26 C25 O5 -1.1(4) .
F9 C26 C25 C27 179.8(2) .
F10 C27 C25 O5 1.8(4) .
F10 C27 C25 C26 -179.0(2) .
C12 C8 C9 C11 171.8(3) .
C12 C8 C9 C10 -8.1(4) .
C7 C8 C9 C11 -8.9(4) .
C7 C8 C9 C10 171.2(3) .
C11 C10 C9 C11 1.1(5) 2_585
C11 C10 C9 C8 -179.0(2) 2_585
C5 C4 C3 C2 -1.0(4) .
C5 C6 C1 C7 176.4(2) .
C5 C6 C1 C2 -2.4(4) .
C10 C11 C9 C10 -1.1(5) 2_585
C10 C11 C9 C8 179.0(2) 2_585
C3 C4 C5 C6 0.3(4) .
C3 C2 C1 C7 -177.1(3) .
C3 C2 C1 C6 1.6(4) .
C15 C16 C17 F3 -178.8(2) .
C15 C16 C17 C18 0.5(4) .
C24 C19 C20 F5 179.1(3) .
C24 C19 C20 C21 0.0(4) .
C24 C23 C22 O4 178.4(3) .
C24 C23 C22 C21 -1.4(4) .
C8 C7 C1 C2 8.5(5) .
C8 C7 C1 C6 -170.2(3) .
F4 C15 C14 F1 0.1(4) .
F4 C15 C14 C13 179.9(2) .
C1 C7 C8 C12 -4.3(5) .
C1 C7 C8 C9 176.4(3) .
C1 C2 C3 C4 0.1(4) .
C1 C6 C5 C4 1.5(4) .
C18 C13 C14 F1 179.6(2) .
C18 C13 C14 C15 -0.2(4) .
N1 C12 C8 C7 -173(4) .
N1 C12 C8 C9 7(4) .
C13 C18 C17 C16 -0.8(4) .
C13 C18 C17 F3 178.4(2) .
C27 C26 C25 O5 178.7(3) 2_775
C27 C26 C25 C27 -0.4(5) 2_775
C17 C16 C15 F4 180.0(2) .
C17 C16 C15 C14 -0.1(4) .
C17 C18 C13 O1 -179.5(2) .
C17 C18 C13 C14 0.6(4) .
C26 C27 C25 O5 -178.8(2) 2_775
C26 C27 C25 C26 0.4(5) 2_775
